data_1533743
loop_
_publ_author_name
'Tripathi, A.'
'Medvedev, D.G.'
'Delgado, J.'
'Clearfield, A.'

_publ_section_title
;
 Optimizing Cs-exchange in titanosilicate with the mineral
 pharmacosiderite topology: framework substitution of Nb and Ge
;
_journal_name_full 'Journal of Solid State Chemistry'
_journal_page_first 2903
_journal_page_last 2915
_journal_volume 177
_journal_year 2004
_chemical_formula_sum 'Cs1.77 Ge7 H9 K1.23 O20'
_chemical_name_systematic 'H Cs1.77 K1.23 (Ge O)4 (Ge O4)3 (H2 O)4'
_space_group_IT_number 117
_symmetry_space_group_name_Hall 'P -4 -2ab'
_symmetry_space_group_name_H-M 'P -4 b 2'
_cell_angle_alpha 90
_cell_angle_beta 90
_cell_angle_gamma 90
_cell_formula_units_Z 2
_cell_length_a 10.9311
_cell_length_b 10.9311
_cell_length_c 7.7993
_cell_volume 931.930
_citation_journal_id_ASTM JSSCBI
_cod_data_source_file Tripathi_JSSCBI_2004_1832.cif
_cod_data_source_block H9Cs1.77Ge7K1.23O20
_cod_original_cell_volume 931.9302
_cod_original_formula_sum 'H9 Cs1.77 Ge7 K1.23 O20'
_cod_database_code 1533743

loop_
_symmetry_equiv_pos_as_xyz
x,y,z
y,-x,-z
-x,-y,z
-y,x,-z
-x+1/2,y+1/2,z
y+1/2,x+1/2,-z
x+1/2,-y+1/2,z
-y+1/2,-x+1/2,-z

loop_
_atom_site_label
_atom_site_type_symbol
_atom_site_fract_x
_atom_site_fract_y
_atom_site_fract_z
_atom_site_occupancy
_atom_site_U_iso_or_equiv
Ge3 Ge+4 0 0 0.5 1 0.0
O4 O-2 0.8736 0.0194 0.3676 1 0.0
O3 O-2 0.1054 -0.0204 0.8945 1 0.0
O2 O-2 0.2671 0.099 0.1218 1 0.0
O1 O-2 0.1431 0.2458 0.8572 1 0.0
O5 O-2 0.3376 -0.0501 0.6921 1 0.0
K1 K+1 0.2955 0.2045 0.5 0.115 0.0
Ge2 Ge+4 0.267 0.2329 0 1 0.0
Cs1 Cs+1 0.2955 0.2045 0.5 0.885 0.0
Ge1 Ge+4 0.1379 -0.0063 0.1399 1 0.0
K2 K+1 0.5 0 0 1 0.0
